data_7238492
loop_
_publ_author_name
'Wang, Lei'
'Zhao, Lei'
'Xu, Lingyan'
'Chen, Ruixin'
'Yang, Yu'

_publ_section_title
;
 Interesting organic supramolecular structures constructed by
 piperazine/N,N&#x2032;-dimethylpiperazine with aromatic multicomponent
 acids: synthon cooperation and structural diversity
;
_journal_issue 20
_journal_name_full CrystEngComm
_journal_page_first 6998
_journal_paper_doi 10.1039/c2ce25627d
_journal_volume 14
_journal_year 2012
_chemical_formula_moiety 'C12 H4 N2 O5'
_chemical_formula_sum 'C12 H4 N2 O5'
_chemical_formula_weight 256.17
_chemical_melting_point ?
_space_group_IT_number 14
_space_group_name_Hall '-P 2ybc'
_space_group_name_H-M_alt 'P 1 21/c 1'
_symmetry_cell_setting monoclinic
_symmetry_space_group_name_H-M 'P 1 21/c 1'
_atom_sites_solution_hydrogens geom
_atom_sites_solution_primary direct
_atom_sites_solution_secondary difmap
_audit_creation_method SHELXL-97
_cell_angle_alpha 90.00
_cell_angle_beta 114.8030(10)
_cell_angle_gamma 90.00
_cell_formula_units_Z 4
_cell_length_a 12.0146(9)
_cell_length_b 9.6205(7)
_cell_length_c 11.9970(9)
_cell_measurement_temperature 293(2)
_cell_volume 1258.78(16)
_computing_cell_refinement 'Bruker SMART'
_computing_data_collection 'Bruker SMART'
_computing_data_reduction 'Bruker SAINT'
_computing_molecular_graphics SHELXP-97
_computing_publication_material SHELXTL
_computing_structure_refinement 'SHELXL-97 (Sheldrick, 1997)'
_computing_structure_solution 'SHELXS-97 (Sheldrick, 1990)'
_diffrn_ambient_temperature 293(2)
_diffrn_detector_area_resol_mean 12.00cm
_diffrn_measured_fraction_theta_full 0.996
_diffrn_measured_fraction_theta_max 0.996
_diffrn_measurement_device_type 'CCD area detector'
_diffrn_measurement_method 'phi and omega scans'
_diffrn_radiation_monochromator graphite
_diffrn_radiation_source 'fine-focus sealed tube'
_diffrn_radiation_type MoK\a
_diffrn_radiation_wavelength 0.71073
_diffrn_reflns_av_R_equivalents 0.0194
_diffrn_reflns_av_sigmaI/netI 0.0194
_diffrn_reflns_limit_h_max 14
_diffrn_reflns_limit_h_min -12
_diffrn_reflns_limit_k_max 11
_diffrn_reflns_limit_k_min -11
_diffrn_reflns_limit_l_max 14
_diffrn_reflns_limit_l_min -14
_diffrn_reflns_number 6817
_diffrn_reflns_theta_full 26.02
_diffrn_reflns_theta_max 26.02
_diffrn_reflns_theta_min 1.87
_diffrn_standards_decay_% none
_diffrn_standards_interval_count none
_diffrn_standards_interval_time none
_diffrn_standards_number none
_exptl_absorpt_coefficient_mu 0.109
_exptl_absorpt_correction_T_max 0.0001
_exptl_absorpt_correction_T_min 0.0001
_exptl_absorpt_correction_type empirical
_exptl_absorpt_process_details SADABS
_exptl_crystal_colour colourless
_exptl_crystal_density_diffrn 1.352
_exptl_crystal_density_method 'not measured'
_exptl_crystal_description block
_exptl_crystal_F_000 520
_exptl_crystal_size_max 0.33
_exptl_crystal_size_mid 0.20
_exptl_crystal_size_min 0.16
_refine_diff_density_max 0.840
_refine_diff_density_min -0.805
_refine_diff_density_rms 0.122
_refine_ls_extinction_method none
_refine_ls_goodness_of_fit_ref 1.057
_refine_ls_hydrogen_treatment constr
_refine_ls_matrix_type full
_refine_ls_number_parameters 172
_refine_ls_number_reflns 2456
_refine_ls_number_restraints 0
_refine_ls_restrained_S_all 1.057
_refine_ls_R_factor_all 0.0833
_refine_ls_R_factor_gt 0.0782
_refine_ls_shift/su_max 0.000
_refine_ls_shift/su_mean 0.000
_refine_ls_structure_factor_coef Fsqd
_refine_ls_weighting_details 'calc w=1/[\s^2^(Fo^2^)+(0.1807P)^2^+1.2848P] where P=(Fo^2^+2Fc^2^)/3'
_refine_ls_weighting_scheme calc
_refine_ls_wR_factor_gt 0.2502
_refine_ls_wR_factor_ref 0.2579
_reflns_number_gt 2178
_reflns_number_total 2456
_reflns_threshold_expression >2sigma(I)
_cod_data_source_file c2ce25627d.txt
_cod_data_source_block w5
_cod_depositor_comments
;
The following automatic conversions were performed:

data item '_chemical_melting_point' value 'not measured' was changed
to '?' -- the value is undefined or not given.

data item '_symmetry_cell_setting' value 'Monoclinic' was changed to
'monoclinic' in accordance with the
/home/saulius/struct/COD-crude-data/automatic-downloads/DataCite-retrospective/RSC/depositions/lib/dictionaries/cif_core.dic
dictionary named 'cif_core.dic' version 2.4.2 last updated on
2011-04-26.

Automatic conversion script
Id: cif_fix_values 6909 2019-04-08 15:41:33Z antanas 
;
_cod_original_sg_symbol_H-M P21/c
_cod_database_code 7238492

loop_
_symmetry_equiv_pos_as_xyz
'x, y, z'
'-x, y+1/2, -z+1/2'
'-x, -y, -z'
'x, -y-1/2, z-1/2'

loop_
_atom_site_label
_atom_site_type_symbol
_atom_site_fract_x
_atom_site_fract_y
_atom_site_fract_z
_atom_site_U_iso_or_equiv
_atom_site_adp_type
_atom_site_occupancy
_atom_site_symmetry_multiplicity
_atom_site_calc_flag
_atom_site_refinement_flags
O2 O 0.61688(17) 0.2217(2) 0.09929(18) 0.0366(6) Uani 1 1 d .
O4 O 0.08280(18) 0.0370(3) -0.28831(18) 0.0393(6) Uani 1 1 d .
O5 O 0.2983(2) 0.0739(3) 0.25502(18) 0.0409(6) Uani 1 1 d .
H5A H 0.3579 0.1116 0.3088 0.061 Uiso 1 1 calc R
O3 O -0.02416(18) 0.0971(3) -0.18444(19) 0.0438(7) Uani 1 1 d .
C2 C 0.7410(2) 0.1013(3) 0.3219(2) 0.0204(6) Uani 1 1 d .
H2A H 0.6794 0.1175 0.2392 0.024 Uiso 1 1 calc R
H2B H 0.8134 0.0642 0.3161 0.024 Uiso 1 1 calc R
C7 C 0.2978(2) 0.1403(3) -0.0861(2) 0.0258(6) Uani 1 1 d .
H7A H 0.2977 0.1515 -0.1632 0.031 Uiso 1 1 calc R
O1 O 0.4975(2) 0.2975(3) -0.0854(2) 0.0553(8) Uani 1 1 d .
C9 C 0.1919(2) 0.0774(3) 0.0386(2) 0.0267(6) Uani 1 1 d .
H9A H 0.1202 0.0517 0.0451 0.032 Uiso 1 1 calc R
C4 C 0.8073(2) 0.1141(3) 0.5819(2) 0.0211(6) Uani 1 1 d .
H4A H 0.8645 0.1006 0.6669 0.025 Uiso 1 1 calc R
H4B H 0.7316 0.1510 0.5806 0.025 Uiso 1 1 calc R
C11 C 0.4046(2) 0.1441(3) 0.1334(2) 0.0260(6) Uani 1 1 d .
H11A H 0.4762 0.1593 0.2039 0.031 Uiso 1 1 calc R
C12 C 0.0747(2) 0.0744(3) -0.1916(2) 0.0271(6) Uani 1 1 d .
C8 C 0.1917(2) 0.0957(3) -0.0762(2) 0.0238(6) Uani 1 1 d .
C10 C 0.2993(2) 0.0977(3) 0.1440(2) 0.0270(6) Uani 1 1 d .
C6 C 0.4037(2) 0.1679(3) 0.0190(2) 0.0248(6) Uani 1 1 d .
C5 C 0.5144(2) 0.2333(3) 0.0105(2) 0.0296(6) Uani 1 1 d .
N1 N 0.8595(3) 0.2147(3) 0.5223(3) 0.0453(7) Uani 1 1 d .
H1A H 0.9315 0.1822 0.5267 0.080 Uiso 1 1 calc .
H1B H 0.8736 0.2964 0.5623 0.080 Uiso 1 1 calc .
C3 C 0.7828(3) -0.0211(3) 0.5160(3) 0.0322(7) Uani 1 1 d .
H3A H 0.7492 -0.0862 0.5555 0.039 Uiso 1 1 calc R
H3B H 0.8590 -0.0594 0.5198 0.039 Uiso 1 1 calc R
N2 N 0.6937(3) -0.0024(3) 0.3838(3) 0.0427(7) Uani 1 1 d .
H2C H 0.6819 -0.0844 0.3443 0.080 Uiso 1 1 calc .
H2D H 0.6210 0.0265 0.3801 0.080 Uiso 1 1 calc .
C1 C 0.7726(3) 0.2362(3) 0.3901(3) 0.0328(7) Uani 1 1 d .
H5 H 0.6982 0.2800 0.3858 0.039 Uiso 1 1 calc R
H6 H 0.8099 0.2978 0.3515 0.039 Uiso 1 1 calc R

loop_
_atom_site_aniso_label
_atom_site_aniso_U_11
_atom_site_aniso_U_22
_atom_site_aniso_U_33
_atom_site_aniso_U_23
_atom_site_aniso_U_13
_atom_site_aniso_U_12
O2 0.0217(10) 0.0539(14) 0.0280(11) 0.0091(9) 0.0044(8) -0.0067(9)
O4 0.0256(11) 0.0630(15) 0.0240(11) -0.0088(9) 0.0051(8) 0.0086(10)
O5 0.0356(12) 0.0656(16) 0.0237(11) -0.0027(9) 0.0144(9) -0.0137(10)
O3 0.0207(10) 0.0789(18) 0.0292(11) -0.0047(10) 0.0079(9) 0.0029(10)
C2 0.0173(11) 0.0288(13) 0.0150(11) 0.0036(9) 0.0068(9) 0.0050(9)
C7 0.0244(13) 0.0320(14) 0.0211(12) -0.0010(10) 0.0095(10) 0.0009(10)
O1 0.0269(11) 0.098(2) 0.0365(13) 0.0314(13) 0.0087(9) -0.0065(12)
C9 0.0226(13) 0.0308(14) 0.0273(14) -0.0023(10) 0.0111(11) -0.0034(10)
C4 0.0174(11) 0.0299(13) 0.0151(11) -0.0009(9) 0.0060(9) 0.0040(9)
C11 0.0202(12) 0.0339(14) 0.0198(12) -0.0003(10) 0.0044(10) 0.0001(10)
C12 0.0211(13) 0.0319(14) 0.0243(13) -0.0008(10) 0.0056(10) 0.0002(10)
C8 0.0208(13) 0.0248(12) 0.0229(13) -0.0023(9) 0.0065(10) 0.0011(9)
C10 0.0276(14) 0.0309(14) 0.0223(13) -0.0025(10) 0.0103(11) -0.0020(10)
C6 0.0211(12) 0.0285(13) 0.0236(13) 0.0011(10) 0.0082(10) 0.0008(10)
C5 0.0214(13) 0.0407(15) 0.0242(13) 0.0029(11) 0.0071(10) -0.0014(11)
N1 0.0423(15) 0.0425(16) 0.0474(17) -0.0008(12) 0.0154(13) -0.0047(12)
C3 0.0387(16) 0.0304(14) 0.0302(15) 0.0036(11) 0.0173(12) 0.0010(12)
N2 0.0464(16) 0.0407(15) 0.0426(16) -0.0028(12) 0.0202(13) -0.0045(12)
C1 0.0320(14) 0.0310(14) 0.0338(15) 0.0061(11) 0.0123(12) 0.0010(11)

loop_
_atom_type_symbol
_atom_type_description
_atom_type_scat_dispersion_real
_atom_type_scat_dispersion_imag
_atom_type_scat_source
C C 0.0033 0.0016 'International Tables Vol C Tables 4.2.6.8 and 6.1.1.4'
H H 0.0000 0.0000 'International Tables Vol C Tables 4.2.6.8 and 6.1.1.4'
N N 0.0061 0.0033 'International Tables Vol C Tables 4.2.6.8 and 6.1.1.4'
O O 0.0106 0.0060 'International Tables Vol C Tables 4.2.6.8 and 6.1.1.4'

loop_
_geom_angle_atom_site_label_1
_geom_angle_atom_site_label_2
_geom_angle_atom_site_label_3
_geom_angle
C10 O5 H5A 109.5
N2 C2 C1 111.8(2)
N2 C2 H2A 109.3
C1 C2 H2A 109.3
N2 C2 H2B 109.3
C1 C2 H2B 109.3
H2A C2 H2B 107.9
C6 C7 C8 120.1(2)
C6 C7 H7A 119.9
C8 C7 H7A 119.9
C8 C9 C10 119.9(2)
C8 C9 H9A 120.0
C10 C9 H9A 120.0
C3 C4 N1 110.0(2)
C3 C4 H4A 109.7
N1 C4 H4A 109.7
C3 C4 H4B 109.7
N1 C4 H4B 109.7
H4A C4 H4B 108.2
C6 C11 C10 120.7(2)
C6 C11 H11A 119.6
C10 C11 H11A 119.6
O3 C12 O4 124.0(2)
O3 C12 C8 117.3(2)
O4 C12 C8 118.7(2)
C9 C8 C7 120.1(2)
C9 C8 C12 120.3(2)
C7 C8 C12 119.5(2)
O5 C10 C9 118.8(2)
O5 C10 C11 121.6(2)
C9 C10 C11 119.5(2)
C11 C6 C7 119.4(2)
C11 C6 C5 119.5(2)
C7 C6 C5 120.9(2)
O1 C5 O2 123.5(3)
O1 C5 C6 117.5(2)
O2 C5 C6 119.0(2)
C4 N1 C1 110.5(2)
C4 N1 H1A 109.6
C1 N1 H1A 109.6
C4 N1 H1B 109.6
C1 N1 H1B 109.6
H1A N1 H1B 108.1
C4 C3 N2 110.5(2)
C4 C3 H3A 109.5
N2 C3 H3A 109.5
C4 C3 H3B 109.5
N2 C3 H3B 109.5
H3A C3 H3B 108.1
C2 N2 C3 110.7(2)
C2 N2 H2C 109.5
C3 N2 H2C 109.5
C2 N2 H2D 109.5
C3 N2 H2D 109.5
H2C N2 H2D 108.1
C2 C1 N1 111.2(2)
C2 C1 H5 109.4
N1 C1 H5 109.4
C2 C1 H6 109.4
N1 C1 H6 109.4
H5 C1 H6 108.0

loop_
_geom_bond_atom_site_label_1
_geom_bond_atom_site_label_2
_geom_bond_distance
O2 C5 1.250(3)
O4 C12 1.256(3)
O5 C10 1.357(3)
O5 H5A 0.8200
O3 C12 1.246(4)
C2 N2 1.491(4)
C2 C1 1.495(4)
C2 H2A 0.9700
C2 H2B 0.9700
C7 C6 1.391(4)
C7 C8 1.397(4)
C7 H7A 0.9300
O1 C5 1.246(4)
C9 C8 1.387(4)
C9 C10 1.390(4)
C9 H9A 0.9300
C4 C3 1.487(4)
C4 N1 1.489(4)
C4 H4A 0.9700
C4 H4B 0.9700
C11 C6 1.387(4)
C11 C10 1.397(4)
C11 H11A 0.9300
C12 C8 1.517(3)
C6 C5 1.513(4)
N1 C1 1.503(4)
N1 H1A 0.9000
N1 H1B 0.9000
C3 N2 1.506(4)
C3 H3A 0.9700
C3 H3B 0.9700
N2 H2C 0.9000
N2 H2D 0.9000
C1 H5 0.9700
C1 H6 0.9700
